data_1507781
loop_
_publ_author_name
'Selvakumar, P M'
'Nadella, N'
'Prathap, K J'
'Kureshy, R I'
'Suresh, E'
'Subramanian, P S'

_publ_section_title
;
 Synthesis, Crystal Structure and Catalytic studies on Dinuclear
 Cu(II)-Mesocates
;
_journal_issue 1
_journal_name_full 'Inorganica Chimica Acta'
_journal_page_first 106
_journal_page_last 113
_journal_paper_doi 10.1016/j.ica.2011.04.033
_journal_volume 375
_journal_year 2011
_chemical_formula_sum 'C46 H42 Cu2 N4 O5'
_chemical_formula_weight 857.92
_space_group_IT_number 14
_symmetry_cell_setting monoclinic
_symmetry_space_group_name_Hall '-P 2ybc'
_symmetry_space_group_name_H-M 'P 1 21/c 1'
_atom_sites_solution_hydrogens geom
_atom_sites_solution_primary direct
_atom_sites_solution_secondary difmap
_cell_angle_alpha 90.00
_cell_angle_beta 90.6740(10)
_cell_angle_gamma 90.00
_cell_formula_units_Z 4
_cell_length_a 16.4414(12)
_cell_length_b 9.8667(7)
_cell_length_c 24.3148(18)
_cell_measurement_temperature 100(2)
_cell_volume 3944.1(5)
_computing_cell_refinement 'BRUKER SMART'
_computing_data_collection 'BRUKER SMARET'
_computing_data_reduction 'BRUKER SAINT'
_computing_molecular_graphics 'ORTEP, PLATON'
_computing_publication_material 'SHELXL-97 (Sheldrick, 1997)'
_computing_structure_refinement 'SHELXL-97 (Sheldrick, 1997)'
_computing_structure_solution 'SHELXS-97 (Sheldrick, 1990)'
_diffrn_ambient_temperature 100(2)
_diffrn_measured_fraction_theta_full 0.890
_diffrn_measured_fraction_theta_max 0.890
_diffrn_measurement_device_type 'Bruker Smart Apex CCD diffractometer'
_diffrn_measurement_method 'Omega-Phi Scan'
_diffrn_radiation_monochromator graphite
_diffrn_radiation_source 'fine-focus sealed tube'
_diffrn_radiation_type MoK\a
_diffrn_radiation_wavelength 0.71073
_diffrn_reflns_av_R_equivalents 0.0440
_diffrn_reflns_av_sigmaI/netI 0.0632
_diffrn_reflns_limit_h_max 21
_diffrn_reflns_limit_h_min -11
_diffrn_reflns_limit_k_max 13
_diffrn_reflns_limit_k_min -13
_diffrn_reflns_limit_l_max 31
_diffrn_reflns_limit_l_min -31
_diffrn_reflns_number 23306
_diffrn_reflns_theta_full 28.29
_diffrn_reflns_theta_max 28.29
_diffrn_reflns_theta_min 1.68
_exptl_absorpt_coefficient_mu 1.131
_exptl_absorpt_correction_T_max 0.8953
_exptl_absorpt_correction_T_min 0.7424
_exptl_absorpt_correction_type multi-scan
_exptl_absorpt_process_details BRUKER-SADABS
_exptl_crystal_colour BLUE
_exptl_crystal_density_diffrn 1.445
_exptl_crystal_density_method 'not measured'
_exptl_crystal_description blocks
_exptl_crystal_F_000 1776
_exptl_crystal_size_max 0.28
_exptl_crystal_size_mid 0.23
_exptl_crystal_size_min 0.10
_refine_diff_density_max 0.735
_refine_diff_density_min -0.442
_refine_diff_density_rms 0.091
_refine_ls_extinction_method none
_refine_ls_goodness_of_fit_ref 1.063
_refine_ls_hydrogen_treatment constr
_refine_ls_matrix_type full
_refine_ls_number_parameters 516
_refine_ls_number_reflns 9210
_refine_ls_number_restraints 0
_refine_ls_restrained_S_all 1.063
_refine_ls_R_factor_all 0.0735
_refine_ls_R_factor_gt 0.0556
_refine_ls_shift/su_max 0.001
_refine_ls_shift/su_mean 0.000
_refine_ls_structure_factor_coef Fsqd
_refine_ls_wR_factor_gt 0.1179
_refine_ls_wR_factor_ref 0.1254
_reflns_number_gt 7319
_reflns_number_total 9210
_reflns_threshold_expression >2sigma(I)
_cod_data_source_file pm3etom.cif
_cod_data_source_block pm3etom
_cod_depositor_comments
;
The following automatic conversions were performed:

'_exptl_absorpt_correction_type' value 'MULTI-SCAN' changed to
'multi-scan' according to the built-in table from CIF Core dictionary
named 'cif_core.dic' version 2.4.1 from 2010-06-29.

Automatic conversion script
Id: cif_fix_values 1715 2011-07-08 13:25:40Z adriana 
;
_cod_original_sg_symbol_H-M 'P 21/c'
_cod_database_code 1507781

loop_
_symmetry_equiv_pos_as_xyz
'x, y, z'
'-x, y+1/2, -z+1/2'
'-x, -y, -z'
'x, -y-1/2, z-1/2'

loop_
_atom_site_label
_atom_site_type_symbol
_atom_site_fract_x
_atom_site_fract_y
_atom_site_fract_z
_atom_site_U_iso_or_equiv
_atom_site_adp_type
_atom_site_occupancy
_atom_site_calc_flag
_atom_site_refinement_flags
O5 O 0.02961(18) 0.3511(4) 0.13577(11) 0.0696(10) Uani 1 d .
H5 H -0.0098 0.3539 0.1561 0.104 Uiso 1 calc R
Cu2 Cu 0.18490(2) 0.94566(3) 0.301271(14) 0.02004(10) Uani 1 d .
Cu1 Cu 0.34373(2) 0.58094(3) 0.114533(14) 0.01981(10) Uani 1 d .
O1 O 0.37302(14) 0.3935(2) 0.12051(8) 0.0264(5) Uani 1 d .
O2 O 0.08906(13) 0.8480(2) 0.28141(8) 0.0267(5) Uani 1 d .
O3 O 0.31238(13) 0.7418(2) 0.07646(8) 0.0264(5) Uani 1 d .
O4 O 0.23974(14) 1.0984(2) 0.33116(8) 0.0253(5) Uani 1 d .
N1 N 0.45755(16) 0.6359(2) 0.10735(10) 0.0220(5) Uani 1 d .
N2 N 0.20283(15) 1.0145(2) 0.22698(9) 0.0199(5) Uani 1 d .
N3 N 0.23404(15) 0.5479(2) 0.14162(9) 0.0193(5) Uani 1 d .
N4 N 0.19745(15) 0.8389(2) 0.36860(10) 0.0207(5) Uani 1 d .
C1 C 0.4346(2) 0.3412(3) 0.09449(11) 0.0232(7) Uani 1 d .
C2 C 0.4366(2) 0.1997(3) 0.08542(12) 0.0282(7) Uani 1 d .
H2 H 0.3953 0.1463 0.0998 0.034 Uiso 1 calc R
C3 C 0.4969(2) 0.1385(3) 0.05629(12) 0.0301(8) Uani 1 d .
H3 H 0.4953 0.0453 0.0507 0.036 Uiso 1 calc R
C4 C 0.5610(2) 0.2140(3) 0.03481(12) 0.0277(7) Uani 1 d .
H4 H 0.6009 0.1727 0.0139 0.033 Uiso 1 calc R
C5 C 0.5635(2) 0.3503(3) 0.04537(12) 0.0256(7) Uani 1 d .
H5A H 0.6069 0.4009 0.0324 0.031 Uiso 1 calc R
C6 C 0.50231(19) 0.4158(3) 0.07527(11) 0.0219(6) Uani 1 d .
C7 C 0.5120(2) 0.5586(3) 0.08697(12) 0.0237(7) Uani 1 d .
H7 H 0.5620 0.5975 0.0790 0.028 Uiso 1 calc R
C8 C 0.4780(2) 0.7796(3) 0.11655(13) 0.0260(7) Uani 1 d .
H8A H 0.4560 0.8334 0.0865 0.031 Uiso 1 calc R
H8B H 0.5366 0.7902 0.1168 0.031 Uiso 1 calc R
C9 C 0.44469(19) 0.8318(3) 0.17017(12) 0.0222(6) Uani 1 d .
C10 C 0.48006(19) 0.7957(3) 0.22038(13) 0.0252(7) Uani 1 d .
H10 H 0.5229 0.7340 0.2214 0.030 Uiso 1 calc R
C11 C 0.4516(2) 0.8515(3) 0.26899(13) 0.0284(7) Uani 1 d .
H11 H 0.4749 0.8263 0.3025 0.034 Uiso 1 calc R
C12 C 0.3884(2) 0.9446(3) 0.26768(13) 0.0269(7) Uani 1 d .
H12 H 0.3709 0.9838 0.3002 0.032 Uiso 1 calc R
C13 C 0.35110(19) 0.9798(3) 0.21831(12) 0.0230(6) Uani 1 d .
C14 C 0.37946(19) 0.9213(3) 0.16997(12) 0.0229(6) Uani 1 d .
H14 H 0.3540 0.9428 0.1367 0.028 Uiso 1 calc R
C15 C 0.2814(2) 1.0799(3) 0.21530(13) 0.0250(7) Uani 1 d .
H15A H 0.2910 1.1521 0.2417 0.030 Uiso 1 calc R
H15B H 0.2792 1.1200 0.1789 0.030 Uiso 1 calc R
C16 C 0.1473(2) 1.0130(3) 0.18949(12) 0.0253(7) Uani 1 d .
H16 H 0.1592 1.0584 0.1570 0.030 Uiso 1 calc R
C17 C 0.0692(2) 0.9496(3) 0.19189(12) 0.0244(7) Uani 1 d .
C18 C 0.0148(2) 0.9663(3) 0.14711(13) 0.0330(8) Uani 1 d .
H18 H 0.0289 1.0251 0.1189 0.040 Uiso 1 calc R
C19 C -0.0579(2) 0.8996(3) 0.14366(14) 0.0355(8) Uani 1 d .
H19 H -0.0926 0.9129 0.1137 0.043 Uiso 1 calc R
C20 C -0.0791(2) 0.8110(3) 0.18587(14) 0.0332(8) Uani 1 d .
H20 H -0.1279 0.7636 0.1836 0.040 Uiso 1 calc R
C21 C -0.0286(2) 0.7929(3) 0.23080(14) 0.0297(7) Uani 1 d .
H21 H -0.0436 0.7324 0.2582 0.036 Uiso 1 calc R
C22 C 0.04546(19) 0.8641(3) 0.23611(12) 0.0226(6) Uani 1 d .
C23 C 0.2390(2) 0.7801(3) 0.06367(11) 0.0222(6) Uani 1 d .
C24 C 0.2279(2) 0.8965(3) 0.03042(13) 0.0296(7) Uani 1 d .
H24 H 0.2730 0.9476 0.0207 0.035 Uiso 1 calc R
C25 C 0.1524(2) 0.9363(3) 0.01204(13) 0.0319(8) Uani 1 d .
H25 H 0.1473 1.0126 -0.0102 0.038 Uiso 1 calc R
C26 C 0.0834(2) 0.8638(3) 0.02627(14) 0.0360(8) Uani 1 d .
H26 H 0.0326 0.8881 0.0123 0.043 Uiso 1 calc R
C27 C 0.0915(2) 0.7554(3) 0.06141(14) 0.0324(8) Uani 1 d .
H27 H 0.0451 0.7090 0.0722 0.039 Uiso 1 calc R
C28 C 0.1676(2) 0.7127(3) 0.08148(12) 0.0223(6) Uani 1 d .
C29 C 0.16964(19) 0.6060(3) 0.12245(11) 0.0215(6) Uani 1 d .
H29 H 0.1200 0.5770 0.1361 0.026 Uiso 1 calc R
C30 C 0.2229(2) 0.4477(3) 0.18631(11) 0.0220(6) Uani 1 d .
H30A H 0.2509 0.3642 0.1772 0.026 Uiso 1 calc R
H30B H 0.1655 0.4274 0.1901 0.026 Uiso 1 calc R
C31 C 0.25639(19) 0.5030(3) 0.24008(11) 0.0200(6) Uani 1 d .
C32 C 0.33873(19) 0.4887(3) 0.25321(12) 0.0234(6) Uani 1 d .
H32 H 0.3731 0.4429 0.2294 0.028 Uiso 1 calc R
C33 C 0.3693(2) 0.5431(3) 0.30197(13) 0.0266(7) Uani 1 d .
H33 H 0.4243 0.5347 0.3106 0.032 Uiso 1 calc R
C34 C 0.3181(2) 0.6097(3) 0.33774(12) 0.0235(7) Uani 1 d .
H34 H 0.3390 0.6457 0.3703 0.028 Uiso 1 calc R
C35 C 0.23576(19) 0.6232(3) 0.32548(11) 0.0198(6) Uani 1 d .
C36 C 0.20577(19) 0.5709(3) 0.27602(12) 0.0201(6) Uani 1 d .
H36 H 0.1510 0.5817 0.2670 0.024 Uiso 1 calc R
C37 C 0.1799(2) 0.6926(3) 0.36526(12) 0.0231(6) Uani 1 d .
H37A H 0.1239 0.6795 0.3534 0.028 Uiso 1 calc R
H37B H 0.1865 0.6523 0.4014 0.028 Uiso 1 calc R
C38 C 0.21893(19) 0.8895(3) 0.41519(12) 0.0237(7) Uani 1 d .
H38 H 0.2199 0.8307 0.4451 0.028 Uiso 1 calc R
C39 C 0.24170(18) 1.0282(3) 0.42586(12) 0.0222(6) Uani 1 d .
C40 C 0.2573(2) 1.0663(3) 0.48083(13) 0.0282(7) Uani 1 d .
H40 H 0.2503 1.0029 0.5087 0.034 Uiso 1 calc R
C41 C 0.2826(2) 1.1947(4) 0.49425(14) 0.0357(8) Uani 1 d .
H41 H 0.2918 1.2187 0.5308 0.043 Uiso 1 calc R
C42 C 0.2943(2) 1.2884(3) 0.45223(14) 0.0338(8) Uani 1 d .
H42 H 0.3123 1.3752 0.4610 0.041 Uiso 1 calc R
C43 C 0.2797(2) 1.2554(3) 0.39819(13) 0.0282(7) Uani 1 d .
H43 H 0.2879 1.3200 0.3709 0.034 Uiso 1 calc R
C44 C 0.25230(19) 1.1245(3) 0.38352(12) 0.0236(6) Uani 1 d .
C46 C 0.0034(2) 0.3528(4) 0.08171(15) 0.0456(10) Uani 1 d .
H46A H -0.0243 0.4375 0.0739 0.055 Uiso 1 calc R
H46B H -0.0346 0.2792 0.0753 0.055 Uiso 1 calc R
C45 C 0.0751(3) 0.3378(5) 0.04466(17) 0.0565(12) Uani 1 d .
H45A H 0.1108 0.4141 0.0494 0.085 Uiso 1 calc R
H45B H 0.0566 0.3337 0.0071 0.085 Uiso 1 calc R
H45C H 0.1039 0.2560 0.0537 0.085 Uiso 1 calc R

loop_
_atom_site_aniso_label
_atom_site_aniso_U_11
_atom_site_aniso_U_22
_atom_site_aniso_U_33
_atom_site_aniso_U_23
_atom_site_aniso_U_13
_atom_site_aniso_U_12
O5 0.0386(17) 0.131(3) 0.0400(16) -0.0196(18) 0.0117(14) -0.026(2)
Cu2 0.0233(2) 0.01908(19) 0.01780(18) 0.00207(13) 0.00158(15) -0.00006(15)
Cu1 0.0234(2) 0.01779(18) 0.01829(18) 0.00181(13) 0.00403(15) -0.00171(15)
O1 0.0329(13) 0.0202(11) 0.0264(11) 0.0020(9) 0.0117(10) 0.0012(10)
O2 0.0248(12) 0.0291(12) 0.0263(11) 0.0069(9) -0.0015(10) -0.0034(10)
O3 0.0283(12) 0.0221(11) 0.0288(11) 0.0091(9) 0.0014(10) -0.0007(9)
O4 0.0313(12) 0.0232(11) 0.0213(10) -0.0005(8) 0.0009(10) -0.0032(10)
N1 0.0262(14) 0.0212(12) 0.0186(12) 0.0003(10) 0.0048(11) -0.0038(11)
N2 0.0250(14) 0.0163(12) 0.0185(12) 0.0010(9) 0.0038(11) 0.0026(10)
N3 0.0241(13) 0.0180(12) 0.0160(11) -0.0001(9) 0.0045(10) -0.0035(10)
N4 0.0218(13) 0.0210(12) 0.0195(12) 0.0011(10) 0.0039(11) 0.0020(11)
C1 0.0339(18) 0.0233(15) 0.0124(13) 0.0032(11) 0.0031(13) 0.0043(13)
C2 0.0383(19) 0.0215(15) 0.0251(16) 0.0055(12) 0.0094(15) -0.0022(14)
C3 0.047(2) 0.0223(16) 0.0216(15) 0.0004(12) 0.0031(15) 0.0054(15)
C4 0.0349(19) 0.0310(17) 0.0172(14) -0.0029(12) 0.0047(14) 0.0089(15)
C5 0.0243(17) 0.0311(17) 0.0214(15) 0.0031(13) 0.0016(13) 0.0018(14)
C6 0.0248(16) 0.0257(15) 0.0151(13) 0.0017(11) -0.0014(12) 0.0019(13)
C7 0.0245(16) 0.0274(16) 0.0193(14) 0.0037(12) 0.0004(13) -0.0053(13)
C8 0.0290(17) 0.0175(15) 0.0316(17) -0.0010(12) 0.0066(14) -0.0067(13)
C9 0.0209(15) 0.0170(14) 0.0288(16) -0.0018(12) 0.0057(13) -0.0063(12)
C10 0.0216(16) 0.0199(15) 0.0340(17) -0.0023(13) -0.0004(14) -0.0003(13)
C11 0.0277(18) 0.0318(17) 0.0255(16) -0.0005(13) -0.0076(14) -0.0026(14)
C12 0.0289(17) 0.0261(16) 0.0258(16) -0.0018(13) 0.0021(14) -0.0043(14)
C13 0.0251(16) 0.0179(14) 0.0260(15) 0.0015(12) 0.0039(13) -0.0038(13)
C14 0.0252(16) 0.0193(14) 0.0244(15) 0.0014(12) 0.0034(13) -0.0062(13)
C15 0.0307(18) 0.0215(15) 0.0230(15) 0.0037(12) 0.0053(14) -0.0026(13)
C16 0.0364(19) 0.0193(15) 0.0202(15) 0.0009(12) 0.0037(14) 0.0047(14)
C17 0.0316(18) 0.0218(15) 0.0197(14) -0.0029(12) -0.0004(13) 0.0027(13)
C18 0.045(2) 0.0307(17) 0.0230(16) -0.0017(13) -0.0045(16) 0.0058(16)
C19 0.040(2) 0.0365(19) 0.0300(18) -0.0101(15) -0.0130(16) 0.0082(17)
C20 0.0303(19) 0.0298(18) 0.0394(19) -0.0138(15) -0.0048(16) -0.0005(15)
C21 0.0286(18) 0.0270(16) 0.0335(18) -0.0021(14) 0.0012(15) -0.0010(14)
C22 0.0235(16) 0.0194(14) 0.0250(15) -0.0036(12) 0.0002(13) 0.0056(13)
C23 0.0347(18) 0.0195(14) 0.0124(13) -0.0024(11) 0.0018(13) 0.0001(13)
C24 0.041(2) 0.0246(16) 0.0230(15) 0.0038(13) 0.0052(15) 0.0027(15)
C25 0.050(2) 0.0262(17) 0.0198(15) 0.0004(13) 0.0021(16) 0.0134(16)
C26 0.036(2) 0.0336(19) 0.0377(19) -0.0013(15) -0.0064(17) 0.0146(16)
C27 0.0290(18) 0.0287(17) 0.0395(19) -0.0031(15) -0.0001(16) 0.0043(15)
C28 0.0294(17) 0.0178(14) 0.0197(14) -0.0029(11) 0.0014(13) 0.0040(13)
C29 0.0258(16) 0.0209(14) 0.0178(14) -0.0055(11) 0.0047(13) -0.0045(13)
C30 0.0277(17) 0.0200(14) 0.0184(14) 0.0019(11) 0.0039(13) -0.0025(13)
C31 0.0246(16) 0.0165(13) 0.0190(14) 0.0060(11) 0.0024(12) -0.0046(12)
C32 0.0247(16) 0.0206(15) 0.0251(15) 0.0016(12) 0.0041(13) 0.0020(13)
C33 0.0235(16) 0.0240(16) 0.0321(17) 0.0010(13) -0.0036(14) 0.0023(13)
C34 0.0308(17) 0.0189(14) 0.0205(15) 0.0003(11) -0.0049(13) -0.0008(13)
C35 0.0268(16) 0.0157(13) 0.0169(13) 0.0046(11) 0.0019(13) 0.0004(12)
C36 0.0194(15) 0.0202(14) 0.0205(14) 0.0037(11) -0.0004(12) -0.0005(12)
C37 0.0280(17) 0.0232(15) 0.0182(14) 0.0024(12) 0.0032(13) -0.0008(13)
C38 0.0240(16) 0.0261(15) 0.0210(15) 0.0015(12) 0.0066(13) 0.0064(13)
C39 0.0196(15) 0.0255(15) 0.0216(14) -0.0051(12) 0.0023(13) 0.0034(13)
C40 0.0273(17) 0.0341(18) 0.0233(15) -0.0057(13) 0.0001(14) 0.0065(14)
C41 0.037(2) 0.041(2) 0.0297(17) -0.0145(15) 0.0026(16) 0.0040(17)
C42 0.0315(18) 0.0287(17) 0.041(2) -0.0156(15) 0.0027(16) 0.0034(15)
C43 0.0280(17) 0.0238(16) 0.0329(17) -0.0054(13) 0.0049(15) 0.0029(14)
C44 0.0196(15) 0.0248(15) 0.0265(16) -0.0041(12) 0.0021(13) 0.0057(13)
C46 0.043(2) 0.058(3) 0.036(2) -0.0013(18) 0.0115(18) -0.009(2)
C45 0.046(3) 0.075(3) 0.049(2) -0.022(2) 0.016(2) -0.025(2)

loop_
_atom_type_symbol
_atom_type_description
_atom_type_scat_dispersion_real
_atom_type_scat_dispersion_imag
_atom_type_scat_source
C C 0.0033 0.0016 'International Tables Vol C Tables 4.2.6.8 and 6.1.1.4'
H H 0.0000 0.0000 'International Tables Vol C Tables 4.2.6.8 and 6.1.1.4'
O O 0.0106 0.0060 'International Tables Vol C Tables 4.2.6.8 and 6.1.1.4'
Cu Cu 0.3201 1.2651 'International Tables Vol C Tables 4.2.6.8 and 6.1.1.4'
N N 0.0061 0.0033 'International Tables Vol C Tables 4.2.6.8 and 6.1.1.4'

loop_
_geom_angle_atom_site_label_1
_geom_angle_atom_site_label_2
_geom_angle_atom_site_label_3
_geom_angle
C46 O5 H5 109.5
O4 Cu2 O2 152.55(10)
O4 Cu2 N2 90.12(9)
O2 Cu2 N2 94.28(10)
O4 Cu2 N4 93.58(9)
O2 Cu2 N4 91.06(10)
N2 Cu2 N4 160.87(10)
O3 Cu1 O1 155.11(9)
O3 Cu1 N3 93.29(10)
O1 Cu1 N3 92.60(9)
O3 Cu1 N1 88.82(10)
O1 Cu1 N1 91.97(10)
N3 Cu1 N1 164.33(10)
C1 O1 Cu1 122.65(19)
C22 O2 Cu2 126.29(19)
C23 O3 Cu1 127.2(2)
C44 O4 Cu2 126.61(19)
C7 N1 C8 118.2(3)
C7 N1 Cu1 122.9(2)
C8 N1 Cu1 118.0(2)
C16 N2 C15 119.1(2)
C16 N2 Cu2 122.6(2)
C15 N2 Cu2 118.15(18)
C29 N3 C30 117.1(3)
C29 N3 Cu1 124.2(2)
C30 N3 Cu1 118.72(19)
C38 N4 C37 118.8(2)
C38 N4 Cu2 123.7(2)
C37 N4 Cu2 117.56(18)
O1 C1 C2 119.0(3)
O1 C1 C6 124.8(3)
C2 C1 C6 116.2(3)
C3 C2 C1 122.4(3)
C3 C2 H2 118.8
C1 C2 H2 118.8
C2 C3 C4 120.9(3)
C2 C3 H3 119.6
C4 C3 H3 119.6
C5 C4 C3 118.3(3)
C5 C4 H4 120.8
C3 C4 H4 120.8
C4 C5 C6 121.9(3)
C4 C5 H5A 119.0
C6 C5 H5A 119.0
C5 C6 C1 120.0(3)
C5 C6 C7 118.2(3)
C1 C6 C7 121.7(3)
N1 C7 C6 125.5(3)
N1 C7 H7 117.2
C6 C7 H7 117.2
N1 C8 C9 112.0(2)
N1 C8 H8A 109.2
C9 C8 H8A 109.2
N1 C8 H8B 109.2
C9 C8 H8B 109.2
H8A C8 H8B 107.9
C14 C9 C10 118.7(3)
C14 C9 C8 120.1(3)
C10 C9 C8 121.2(3)
C11 C10 C9 120.2(3)
C11 C10 H10 119.9
C9 C10 H10 119.9
C12 C11 C10 120.2(3)
C12 C11 H11 119.9
C10 C11 H11 119.9
C13 C12 C11 120.6(3)
C13 C12 H12 119.7
C11 C12 H12 119.7
C12 C13 C14 118.5(3)
C12 C13 C15 122.2(3)
C14 C13 C15 119.3(3)
C9 C14 C13 121.7(3)
C9 C14 H14 119.1
C13 C14 H14 119.1
N2 C15 C13 111.7(2)
N2 C15 H15A 109.3
C13 C15 H15A 109.3
N2 C15 H15B 109.3
C13 C15 H15B 109.3
H15A C15 H15B 108.0
N2 C16 C17 127.4(3)
N2 C16 H16 116.3
C17 C16 H16 116.3
C18 C17 C22 118.3(3)
C18 C17 C16 118.6(3)
C22 C17 C16 123.0(3)
C19 C18 C17 122.5(3)
C19 C18 H18 118.7
C17 C18 H18 118.7
C18 C19 C20 118.9(3)
C18 C19 H19 120.6
C20 C19 H19 120.6
C21 C20 C19 120.8(3)
C21 C20 H20 119.6
C19 C20 H20 119.6
C20 C21 C22 121.3(3)
C20 C21 H21 119.3
C22 C21 H21 119.3
O2 C22 C21 118.5(3)
O2 C22 C17 123.5(3)
C21 C22 C17 118.0(3)
O3 C23 C24 119.1(3)
O3 C23 C28 124.0(3)
C24 C23 C28 116.8(3)
C25 C24 C23 121.9(3)
C25 C24 H24 119.0
C23 C24 H24 119.0
C24 C25 C26 120.7(3)
C24 C25 H25 119.7
C26 C25 H25 119.7
C27 C26 C25 118.9(3)
C27 C26 H26 120.6
C25 C26 H26 120.6
C26 C27 C28 122.0(3)
C26 C27 H27 119.0
C28 C27 H27 119.0
C27 C28 C23 119.4(3)
C27 C28 C29 118.1(3)
C23 C28 C29 122.5(3)
N3 C29 C28 125.8(3)
N3 C29 H29 117.1
C28 C29 H29 117.1
N3 C30 C31 110.2(2)
N3 C30 H30A 109.6
C31 C30 H30A 109.6
N3 C30 H30B 109.6
C31 C30 H30B 109.6
H30A C30 H30B 108.1
C36 C31 C32 119.5(3)
C36 C31 C30 120.3(3)
C32 C31 C30 120.2(3)
C33 C32 C31 119.7(3)
C33 C32 H32 120.1
C31 C32 H32 120.1
C34 C33 C32 120.2(3)
C34 C33 H33 119.9
C32 C33 H33 119.9
C33 C34 C35 120.6(3)
C33 C34 H34 119.7
C35 C34 H34 119.7
C34 C35 C36 118.9(3)
C34 C35 C37 120.4(3)
C36 C35 C37 120.7(3)
C31 C36 C35 120.9(3)
C31 C36 H36 119.5
C35 C36 H36 119.5
N4 C37 C35 111.1(2)
N4 C37 H37A 109.4
C35 C37 H37A 109.4
N4 C37 H37B 109.4
C35 C37 H37B 109.4
H37A C37 H37B 108.0
N4 C38 C39 126.6(3)
N4 C38 H38 116.7
C39 C38 H38 116.7
C40 C39 C44 119.3(3)
C40 C39 C38 117.9(3)
C44 C39 C38 122.8(3)
C41 C40 C39 121.6(3)
C41 C40 H40 119.2
C39 C40 H40 119.2
C40 C41 C42 118.9(3)
C40 C41 H41 120.6
C42 C41 H41 120.6
C43 C42 C41 121.4(3)
C43 C42 H42 119.3
C41 C42 H42 119.3
C42 C43 C44 120.7(3)
C42 C43 H43 119.7
C44 C43 H43 119.7
O4 C44 C43 118.1(3)
O4 C44 C39 123.7(3)
C43 C44 C39 118.2(3)
O5 C46 C45 109.4(3)
O5 C46 H46A 109.8
C45 C46 H46A 109.8
O5 C46 H46B 109.8
C45 C46 H46B 109.8
H46A C46 H46B 108.2
C46 C45 H45A 109.5
C46 C45 H45B 109.5
H45A C45 H45B 109.5
C46 C45 H45C 109.5
H45A C45 H45C 109.5
H45B C45 H45C 109.5

loop_
_geom_bond_atom_site_label_1
_geom_bond_atom_site_label_2
_geom_bond_distance
O5 C46 1.378(4)
O5 H5 0.8200
Cu2 O4 1.896(2)
Cu2 O2 1.904(2)
Cu2 N2 1.955(2)
Cu2 N4 1.956(2)
Cu1 O3 1.906(2)
Cu1 O1 1.916(2)
Cu1 N3 1.955(3)
Cu1 N1 1.958(3)
O1 C1 1.306(4)
O2 C22 1.317(3)
O3 C23 1.298(4)
O4 C44 1.313(3)
N1 C7 1.280(4)
N1 C8 1.474(4)
N2 C16 1.282(4)
N2 C15 1.476(4)
N3 C29 1.287(4)
N3 C30 1.482(3)
N4 C38 1.284(4)
N4 C37 1.473(4)
C1 C2 1.415(4)
C1 C6 1.418(4)
C2 C3 1.366(4)
C2 H2 0.9300
C3 C4 1.397(5)
C3 H3 0.9300
C4 C5 1.370(4)
C4 H4 0.9300
C5 C6 1.406(4)
C5 H5A 0.9300
C6 C7 1.445(4)
C7 H7 0.9300
C8 C9 1.510(4)
C8 H8A 0.9700
C8 H8B 0.9700
C9 C14 1.389(4)
C9 C10 1.393(4)
C10 C11 1.390(4)
C10 H10 0.9300
C11 C12 1.387(5)
C11 H11 0.9300
C12 C13 1.386(4)
C12 H12 0.9300
C13 C14 1.394(4)
C13 C15 1.514(4)
C14 H14 0.9300
C15 H15A 0.9700
C15 H15B 0.9700
C16 C17 1.430(5)
C16 H16 0.9300
C17 C18 1.411(4)
C17 C22 1.425(4)
C18 C19 1.366(5)
C18 H18 0.9300
C19 C20 1.395(5)
C19 H19 0.9300
C20 C21 1.376(4)
C20 H20 0.9300
C21 C22 1.411(4)
C21 H21 0.9300
C23 C24 1.416(4)
C23 C28 1.421(4)
C24 C25 1.371(5)
C24 H24 0.9300
C25 C26 1.388(5)
C25 H25 0.9300
C26 C27 1.374(5)
C26 H26 0.9300
C27 C28 1.403(4)
C27 H27 0.9300
C28 C29 1.449(4)
C29 H29 0.9300
C30 C31 1.514(4)
C30 H30A 0.9700
C30 H30B 0.9700
C31 C36 1.386(4)
C31 C32 1.395(4)
C32 C33 1.390(4)
C32 H32 0.9300
C33 C34 1.383(4)
C33 H33 0.9300
C34 C35 1.389(4)
C34 H34 0.9300
C35 C36 1.393(4)
C35 C37 1.506(4)
C36 H36 0.9300
C37 H37A 0.9700
C37 H37B 0.9700
C38 C39 1.442(4)
C38 H38 0.9300
C39 C40 1.409(4)
C39 C44 1.413(4)
C40 C41 1.371(5)
C40 H40 0.9300
C41 C42 1.393(5)
C41 H41 0.9300
C42 C43 1.372(4)
C42 H42 0.9300
C43 C44 1.412(4)
C43 H43 0.9300
C46 C45 1.500(5)
C46 H46A 0.9700
C46 H46B 0.9700
C45 H45A 0.9600
C45 H45B 0.9600
C45 H45C 0.9600
